data_9004021
loop_
_publ_author_name
'Bonazzi, P.'
'Bindi, L.'
'Zoppi, M.'
'Capitani, G. C.'
'Olmi, F.'

_publ_section_title
;
 Single-crystal diffraction and transmission electron microscopy studies
 of "silicified" pyrochlore from Narssarssk, Julianehaab district, Greenland
 Sample: 170a
;
_journal_name_full 'American Mineralogist'
_journal_page_first 794
_journal_page_last 801
_journal_paper_doi 10.2138/am.2006.1777
_journal_volume 91
_journal_year 2006
_chemical_compound_source 'Narssarssk, Julianehaab district, Greenland'
_chemical_formula_sum
;Ca0.72 Ce0.04 F0.46 Fe0.08 H1.908 K0.05 La0.01 Mn0.04 Na0.18 Nb1.48 Nd0.01
 O6.54 Pb0.01 Si0.24 Sr0.08 Ta0.04 Ti0.16 U0.02
;
_chemical_name_mineral Pyrochlore
_space_group_IT_number 227
_symmetry_space_group_name_Hall '-F 4vw 2vw 3'
_symmetry_space_group_name_H-M 'F d -3 m :2'
_cell_angle_alpha 90
_cell_angle_beta 90
_cell_angle_gamma 90
_cell_formula_units_Z 8
_cell_length_a 10.3738
_cell_length_b 10.3738
_cell_length_c 10.3738
_cell_volume 1116.384
_database_code_amcsd 0004145
_exptl_crystal_density_diffrn 4.026
_cod_original_sg_symbol_H-M 'F d -3 m'
_cod_original_formula_sum
;Na.18 K.05 Ca.72 Sr.08 Mn.04 Pb.01 La.01 Ce.04 Nd.01 U.02 (Nb1.48 Ta.04 Ti.16
 Si.24 Fe.08) O6.54 F.46 H1.908
;
_cod_database_code 9004021

loop_
_space_group_symop_operation_xyz
x,y,z
x,1/2+y,1/2+z
1/2+x,y,1/2+z
1/2+x,1/2+y,z
3/4+z,1/2-x,1/4+y
3/4+z,-x,3/4+y
1/4+z,1/2-x,3/4+y
1/4+z,-x,1/4+y
3/4-y,1/2+z,1/4-x
3/4-y,+z,3/4-x
1/4-y,1/2+z,3/4-x
1/4-y,+z,1/4-x
3/4+x,1/2-y,1/4+z
3/4+x,-y,3/4+z
1/4+x,1/2-y,3/4+z
1/4+x,-y,1/4+z
3/4-z,1/2+x,1/4-y
3/4-z,+x,3/4-y
1/4-z,1/2+x,3/4-y
1/4-z,+x,1/4-y
3/4+y,1/2-z,1/4+x
3/4+y,-z,3/4+x
1/4+y,1/2-z,3/4+x
1/4+y,-z,1/4+x
3/4-x,1/2+y,1/4-z
3/4-x,+y,3/4-z
1/4-x,1/2+y,3/4-z
1/4-x,+y,1/4-z
1/2+x,3/4-z,1/4-y
1/2+x,1/4-z,3/4-y
+x,3/4-z,3/4-y
+x,1/4-z,1/4-y
1/2-z,3/4+y,1/4+x
1/2-z,1/4+y,3/4+x
-z,3/4+y,3/4+x
-z,1/4+y,1/4+x
1/2+y,3/4-x,1/4-z
1/2+y,1/4-x,3/4-z
+y,3/4-x,3/4-z
+y,1/4-x,1/4-z
1/2-x,3/4+z,1/4+y
1/2-x,1/4+z,3/4+y
-x,3/4+z,3/4+y
-x,1/4+z,1/4+y
1/2+z,3/4-y,1/4-x
1/2+z,1/4-y,3/4-x
+z,3/4-y,3/4-x
+z,1/4-y,1/4-x
1/2-y,3/4+x,1/4+z
1/2-y,1/4+x,3/4+z
-y,3/4+x,3/4+z
-y,1/4+x,1/4+z
x,1/2+z,1/2+y
x,+z,+y
1/2+x,1/2+z,+y
1/2+x,+z,1/2+y
-z,1/2-y,1/2-x
-z,-y,-x
1/2-z,1/2-y,-x
1/2-z,-y,1/2-x
y,1/2+x,1/2+z
y,+x,+z
1/2+y,1/2+x,+z
1/2+y,+x,1/2+z
-x,1/2-z,1/2-y
-x,-z,-y
1/2-x,1/2-z,-y
1/2-x,-z,1/2-y
z,1/2+y,1/2+x
z,+y,+x
1/2+z,1/2+y,+x
1/2+z,+y,1/2+x
-y,1/2-x,1/2-z
-y,-x,-z
1/2-y,1/2-x,-z
1/2-y,-x,1/2-z
3/4+z,1/4+x,1/2-y
3/4+z,3/4+x,-y
1/4+z,1/4+x,-y
1/4+z,3/4+x,1/2-y
3/4-y,1/4-z,1/2+x
3/4-y,3/4-z,+x
1/4-y,1/4-z,+x
1/4-y,3/4-z,1/2+x
3/4+x,1/4+y,1/2-z
3/4+x,3/4+y,-z
1/4+x,1/4+y,-z
1/4+x,3/4+y,1/2-z
3/4-z,1/4-x,1/2+y
3/4-z,3/4-x,+y
1/4-z,1/4-x,+y
1/4-z,3/4-x,1/2+y
3/4+y,1/4+z,1/2-x
3/4+y,3/4+z,-x
1/4+y,1/4+z,-x
1/4+y,3/4+z,1/2-x
3/4-x,1/4-y,1/2+z
3/4-x,3/4-y,+z
1/4-x,1/4-y,+z
1/4-x,3/4-y,1/2+z
-z,3/4+x,3/4+y
-z,1/4+x,1/4+y
1/2-z,3/4+x,1/4+y
1/2-z,1/4+x,3/4+y
y,3/4-z,3/4-x
y,1/4-z,1/4-x
1/2+y,3/4-z,1/4-x
1/2+y,1/4-z,3/4-x
-x,3/4+y,3/4+z
-x,1/4+y,1/4+z
1/2-x,3/4+y,1/4+z
1/2-x,1/4+y,3/4+z
z,3/4-x,3/4-y
z,1/4-x,1/4-y
1/2+z,3/4-x,1/4-y
1/2+z,1/4-x,3/4-y
-y,3/4+z,3/4+x
-y,1/4+z,1/4+x
1/2-y,3/4+z,1/4+x
1/2-y,1/4+z,3/4+x
x,3/4-y,3/4-z
x,1/4-y,1/4-z
1/2+x,3/4-y,1/4-z
1/2+x,1/4-y,3/4-z
1/4-x,1/2+z,3/4-y
1/4-x,+z,1/4-y
3/4-x,1/2+z,1/4-y
3/4-x,+z,3/4-y
1/4+z,1/2-y,3/4+x
1/4+z,-y,1/4+x
3/4+z,1/2-y,1/4+x
3/4+z,-y,3/4+x
1/4-y,1/2+x,3/4-z
1/4-y,+x,1/4-z
3/4-y,1/2+x,1/4-z
3/4-y,+x,3/4-z
1/4+x,1/2-z,3/4+y
1/4+x,-z,1/4+y
3/4+x,1/2-z,1/4+y
3/4+x,-z,3/4+y
1/4-z,1/2+y,3/4-x
1/4-z,+y,1/4-x
3/4-z,1/2+y,1/4-x
3/4-z,+y,3/4-x
1/4+y,1/2-x,3/4+z
1/4+y,-x,1/4+z
3/4+y,1/2-x,1/4+z
3/4+y,-x,3/4+z
3/4-x,3/4-z,y
3/4-x,1/4-z,1/2+y
1/4-x,3/4-z,1/2+y
1/4-x,1/4-z,y
3/4+z,3/4+y,-x
3/4+z,1/4+y,1/2-x
1/4+z,3/4+y,1/2-x
1/4+z,1/4+y,-x
3/4-y,3/4-x,z
3/4-y,1/4-x,1/2+z
1/4-y,3/4-x,1/2+z
1/4-y,1/4-x,z
3/4+x,3/4+z,-y
3/4+x,1/4+z,1/2-y
1/4+x,3/4+z,1/2-y
1/4+x,1/4+z,-y
3/4-z,3/4-y,x
3/4-z,1/4-y,1/2+x
1/4-z,3/4-y,1/2+x
1/4-z,1/4-y,x
3/4+y,3/4+x,-z
3/4+y,1/4+x,1/2-z
1/4+y,3/4+x,1/2-z
1/4+y,1/4+x,-z
-z,-x,-y
-z,1/2-x,1/2-y
1/2-z,-x,1/2-y
1/2-z,1/2-x,-y
y,z,x
y,1/2+z,1/2+x
1/2+y,z,1/2+x
1/2+y,1/2+z,x
-x,-y,-z
-x,1/2-y,1/2-z
1/2-x,-y,1/2-z
1/2-x,1/2-y,-z
z,x,y
z,1/2+x,1/2+y
1/2+z,x,1/2+y
1/2+z,1/2+x,y
-y,-z,-x
-y,1/2-z,1/2-x
1/2-y,-z,1/2-x
1/2-y,1/2-z,-x

loop_
_atom_site_aniso_label
_atom_site_aniso_U_11
_atom_site_aniso_U_22
_atom_site_aniso_U_33
_atom_site_aniso_U_12
_atom_site_aniso_U_13
_atom_site_aniso_U_23
Na 0.02600 0.02600 0.02600 0.00530 0.00530 0.00530
K 0.02600 0.02600 0.02600 0.00530 0.00530 0.00530
Ca 0.02600 0.02600 0.02600 0.00530 0.00530 0.00530
Sr 0.02600 0.02600 0.02600 0.00530 0.00530 0.00530
Mn 0.02600 0.02600 0.02600 0.00530 0.00530 0.00530
Pb 0.02600 0.02600 0.02600 0.00530 0.00530 0.00530
La 0.02600 0.02600 0.02600 0.00530 0.00530 0.00530
Ce 0.02600 0.02600 0.02600 0.00530 0.00530 0.00530
Nd 0.02600 0.02600 0.02600 0.00530 0.00530 0.00530
U 0.02600 0.02600 0.02600 0.00530 0.00530 0.00530
Nb 0.02250 0.02250 0.02250 -0.00170 -0.00170 -0.00170
Ta 0.02250 0.02250 0.02250 -0.00170 -0.00170 -0.00170
Ti 0.02250 0.02250 0.02250 -0.00170 -0.00170 -0.00170
Si 0.02250 0.02250 0.02250 -0.00170 -0.00170 -0.00170
Fe 0.02250 0.02250 0.02250 -0.00170 -0.00170 -0.00170
O 0.02900 0.02800 0.02800 0.00000 0.00000 0.01100
O-H1 0.02900 0.02800 0.02800 0.00000 0.00000 0.01100
F 0.03100 0.02600 0.02600 0.00000 0.00000 0.00000
O-H2 0.03100 0.03100 0.03100 0.00000 0.00000 0.00000

loop_
_atom_site_label
_atom_site_fract_x
_atom_site_fract_y
_atom_site_fract_z
_atom_site_occupancy
_atom_site_U_iso_or_equiv
Na 0.50000 0.50000 0.50000 0.09000 0.02600
K 0.50000 0.50000 0.50000 0.02500 0.02600
Ca 0.50000 0.50000 0.50000 0.36000 0.02600
Sr 0.50000 0.50000 0.50000 0.04000 0.02600
Mn 0.50000 0.50000 0.50000 0.02000 0.02600
Pb 0.50000 0.50000 0.50000 0.00500 0.02600
La 0.50000 0.50000 0.50000 0.00500 0.02600
Ce 0.50000 0.50000 0.50000 0.02000 0.02600
Nd 0.50000 0.50000 0.50000 0.00500 0.02600
U 0.50000 0.50000 0.50000 0.01000 0.02600
Nb 0.00000 0.00000 0.00000 0.74000 0.02250
Ta 0.00000 0.00000 0.00000 0.02000 0.02250
Ti 0.00000 0.00000 0.00000 0.08000 0.02250
Si 0.00000 0.00000 0.00000 0.12000 0.02250
Fe 0.00000 0.00000 0.00000 0.04000 0.02250
O 0.31730 0.12500 0.12500 0.77200 0.02800
O-H1 0.31730 0.12500 0.12500 0.22800 0.02800
F 0.37500 0.37500 0.37500 0.46000 0.03100
O-H2 0.37500 0.37500 0.37500 0.54000 0.03100

loop_
_cod_changelog_entry_id
_cod_changelog_entry_author
_cod_changelog_entry_date
_cod_changelog_entry_text
1
;cod-tools version 3.10.1
Id: cif_fix_AMCSD_aniso_labels 10200 2024-08-01 14:09:44Z saulius
;
2024-08-02T12:20:28+03:00
;Changed the following '_atom_site_aniso_label' values:
'OH' -> 'O-H'
'O-H' -> 'O-H'
;

loop_
_cod_related_entry_id
_cod_related_entry_database
_cod_related_entry_code
1 AMCSD 0004145
